data_4333520
loop_
_publ_author_name
'Kazuhiko Matsumoto'
'Takaaki Oka'
'Toshiyuki Nohira'
'Rika Hagiwara'

_publ_contact_author_address
;
Graduate School of Energy Science, Kyoto University
Yoshida, Sakyo-ku, Kyoto 606-8501, Japan
;
_publ_contact_author_email k-matsumoto@energy.kyoto-u.ac.jp
_publ_contact_author_fax 81-75-753-4817
_publ_contact_author_name 'Kazuhiko Matsumoto'
_publ_contact_author_phone 81-75-753-4817
_publ_section_title
;
 Polymorphism of Alkali Bis(fluorosulfonyl)amides (M[N(SO2F)2], M = Na, K,
 and Cs)
;
_journal_name_full 'Inorganic Chemistry'
_journal_page_first 568
_journal_page_last 576
_journal_paper_doi 10.1021/ic3010486
_journal_volume 52
_journal_year 2013
_chemical_formula_moiety
;
(K +), (N(SO2F)2 -)
;
_chemical_formula_sum 'F2 K N O4 S2'
_chemical_formula_weight 219.23
_chemical_name_common K[N(SO2F)2]
_chemical_name_systematic
;
 ?
;
_space_group_IT_number 61
_symmetry_cell_setting orthorhombic
_symmetry_space_group_name_Hall '-P 2bc 2ac'
_symmetry_space_group_name_H-M 'P c a b'
_atom_sites_solution_hydrogens none
_atom_sites_solution_primary direct
_atom_sites_solution_secondary difmap
_audit_creation_method SHELXL-97
_cell_angle_alpha 90.00
_cell_angle_beta 90.00
_cell_angle_gamma 90.00
_cell_formula_units_Z 16
_cell_length_a 11.9661(3)
_cell_length_b 13.9120(4)
_cell_length_c 14.3913(5)
_cell_measurement_reflns_used 20877
_cell_measurement_temperature 113
_cell_measurement_theta_max 54.89
_cell_measurement_theta_min 6.37
_cell_volume 2395.75(12)
_computing_cell_refinement 'RAPID AUTO 2.40 (Rigaku 2006)'
_computing_data_collection 'Rigaku R-AXIS Rapid-II'
_computing_data_reduction 'RAPID AUTO 2.40 (Rigaku 2006)'
_computing_structure_refinement 'SHELXL-97 (Sheldrick, 1997)'
_computing_structure_solution 'SIR92 (Altmare et al., 1994)'
_diffrn_ambient_temperature 113
_diffrn_measured_fraction_theta_full 0.998
_diffrn_measured_fraction_theta_max 0.998
_diffrn_measurement_device_type 'Rigaku R-AXIS RapidII'
_diffrn_measurement_method 'imaging plate'
_diffrn_radiation_monochromator graphite
_diffrn_radiation_source 'fine-focus sealed tube'
_diffrn_radiation_type MoK\a
_diffrn_radiation_wavelength 0.71073
_diffrn_reflns_av_R_equivalents 0.0242
_diffrn_reflns_av_sigmaI/netI 0.0135
_diffrn_reflns_limit_h_max 14
_diffrn_reflns_limit_h_min -15
_diffrn_reflns_limit_k_max 17
_diffrn_reflns_limit_k_min -18
_diffrn_reflns_limit_l_max 18
_diffrn_reflns_limit_l_min -18
_diffrn_reflns_number 21917
_diffrn_reflns_theta_full 27.45
_diffrn_reflns_theta_max 27.45
_diffrn_reflns_theta_min 3.19
_exptl_absorpt_coefficient_mu 1.581
_exptl_absorpt_correction_T_max 1.000
_exptl_absorpt_correction_T_min 0.654
_exptl_absorpt_correction_type multi-scan
_exptl_absorpt_process_details 'RAPID AUTO 2.40 (Rigaku 2006)'
_exptl_crystal_colour colorless
_exptl_crystal_density_diffrn 2.431
_exptl_crystal_description chunk
_exptl_crystal_F_000 1728
_exptl_crystal_size_max 0.30
_exptl_crystal_size_mid 0.20
_exptl_crystal_size_min 0.20
_refine_diff_density_max 0.666
_refine_diff_density_min -0.455
_refine_diff_density_rms 0.084
_refine_ls_extinction_method none
_refine_ls_goodness_of_fit_ref 1.116
_refine_ls_hydrogen_treatment none
_refine_ls_matrix_type full
_refine_ls_number_parameters 181
_refine_ls_number_reflns 2736
_refine_ls_number_restraints 0
_refine_ls_restrained_S_all 1.116
_refine_ls_R_factor_all 0.0239
_refine_ls_R_factor_gt 0.0229
_refine_ls_shift/su_max 0.001
_refine_ls_shift/su_mean 0.000
_refine_ls_structure_factor_coef Fsqd
_refine_ls_weighting_details 'calc w=1/[\s^2^(Fo^2^)+(0.0356P)^2^+1.8639P] where P=(Fo^2^+2Fc^2^)/3'
_refine_ls_weighting_scheme calc
_refine_ls_wR_factor_gt 0.0623
_refine_ls_wR_factor_ref 0.0628
_reflns_number_gt 2631
_reflns_number_total 2736
_reflns_threshold_expression >2sigma(I)
_cod_data_source_file ic3010486_si_001_04.cif
_cod_data_source_block K[N(SO2F)2]_I-113K
_cod_database_code 4333520

loop_
_symmetry_equiv_pos_as_xyz
'x, y, z'
'-x, -y+1/2, z+1/2'
'x+1/2, -y, -z+1/2'
'-x+1/2, y+1/2, -z'
'-x, -y, -z'
'x, y-1/2, -z-1/2'
'-x-1/2, y, z-1/2'
'x-1/2, -y-1/2, z'

loop_
_atom_site_label
_atom_site_type_symbol
_atom_site_fract_x
_atom_site_fract_y
_atom_site_fract_z
_atom_site_U_iso_or_equiv
_atom_site_adp_type
_atom_site_occupancy
_atom_site_symmetry_multiplicity
_atom_site_calc_flag
K1 K -0.50405(3) 0.84047(3) 0.55281(2) 0.01406(9) Uani 1 1 d
K2 K -0.12740(3) 0.60818(3) 0.28028(3) 0.01532(9) Uani 1 1 d
S1 S -0.47484(3) 0.66542(3) 0.33491(3) 0.01167(10) Uani 1 1 d
S3 S 0.20208(3) 0.63986(3) 0.17333(3) 0.01267(10) Uani 1 1 d
S2 S -0.31776(3) 0.62384(3) 0.47032(3) 0.01190(10) Uani 1 1 d
S4 S 0.15035(3) 0.55249(3) 0.34129(3) 0.01193(10) Uani 1 1 d
O2 O -0.47734(11) 0.67216(10) 0.23652(9) 0.0194(3) Uani 1 1 d
F2 F -0.36539(9) 0.52253(7) 0.49327(7) 0.0200(2) Uani 1 1 d
F4 F 0.21130(9) 0.63082(8) 0.40035(8) 0.0212(2) Uani 1 1 d
F3 F 0.26074(9) 0.72821(7) 0.22174(8) 0.0212(2) Uani 1 1 d
F1 F -0.54452(9) 0.57322(8) 0.35780(8) 0.0229(2) Uani 1 1 d
O3 O -0.36805(11) 0.68544(9) 0.53712(9) 0.0200(3) Uani 1 1 d
O7 O 0.22935(10) 0.47713(9) 0.33215(9) 0.0173(3) Uani 1 1 d
O8 O 0.04971(10) 0.53372(9) 0.39214(9) 0.0175(2) Uani 1 1 d
O4 O -0.19942(10) 0.61250(9) 0.47058(9) 0.0169(3) Uani 1 1 d
O1 O -0.52796(10) 0.73989(9) 0.38663(9) 0.0188(3) Uani 1 1 d
O6 O 0.14171(11) 0.67940(9) 0.09801(9) 0.0201(3) Uani 1 1 d
N1 N -0.35358(12) 0.63803(10) 0.36604(10) 0.0131(3) Uani 1 1 d
O5 O 0.29279(10) 0.57575(9) 0.15572(9) 0.0172(3) Uani 1 1 d
N2 N 0.11596(12) 0.60669(10) 0.25014(10) 0.0138(3) Uani 1 1 d

loop_
_atom_site_aniso_label
_atom_site_aniso_U_11
_atom_site_aniso_U_22
_atom_site_aniso_U_33
_atom_site_aniso_U_23
_atom_site_aniso_U_13
_atom_site_aniso_U_12
K1 0.01726(18) 0.01288(17) 0.01205(17) -0.00050(12) -0.00036(12) 0.00274(12)
K2 0.01237(17) 0.01382(17) 0.01978(19) -0.00108(13) -0.00226(13) -0.00116(12)
S1 0.01216(18) 0.01100(18) 0.0119(2) 0.00072(13) -0.00069(13) -0.00045(14)
S3 0.01379(19) 0.00993(18) 0.01428(19) 0.00011(14) 0.00177(14) 0.00021(14)
S2 0.01154(19) 0.01172(18) 0.01244(19) 0.00023(14) -0.00051(13) 0.00049(13)
S4 0.01201(18) 0.01055(18) 0.01323(19) 0.00020(13) 0.00054(13) 0.00088(14)
O2 0.0198(6) 0.0264(7) 0.0120(6) 0.0001(5) -0.0019(5) -0.0012(5)
F2 0.0221(5) 0.0163(5) 0.0216(5) 0.0063(4) -0.0010(4) -0.0047(4)
F4 0.0237(5) 0.0183(5) 0.0217(5) -0.0045(4) -0.0046(4) -0.0034(4)
F3 0.0238(5) 0.0143(5) 0.0255(6) -0.0048(4) 0.0043(4) -0.0062(4)
F1 0.0180(5) 0.0191(5) 0.0316(6) 0.0062(4) -0.0008(4) -0.0077(4)
O3 0.0212(6) 0.0231(6) 0.0156(6) -0.0050(5) -0.0029(5) 0.0077(5)
O7 0.0189(6) 0.0164(6) 0.0167(6) 0.0012(5) 0.0008(5) 0.0070(5)
O8 0.0160(6) 0.0174(6) 0.0190(6) 0.0038(5) 0.0044(5) 0.0017(5)
O4 0.0117(6) 0.0207(6) 0.0184(6) 0.0006(5) -0.0016(4) 0.0006(5)
O1 0.0202(6) 0.0194(6) 0.0167(6) -0.0026(5) -0.0027(5) 0.0076(5)
O6 0.0227(6) 0.0202(6) 0.0173(6) 0.0043(5) 0.0010(5) 0.0048(5)
N1 0.0123(6) 0.0153(6) 0.0118(6) 0.0003(5) 0.0002(5) 0.0011(5)
O5 0.0170(6) 0.0141(6) 0.0204(6) 0.0000(5) 0.0035(5) 0.0028(5)
N2 0.0122(6) 0.0142(6) 0.0150(7) 0.0035(5) 0.0007(5) 0.0013(5)

loop_
_atom_type_symbol
_atom_type_description
_atom_type_scat_dispersion_real
_atom_type_scat_dispersion_imag
_atom_type_scat_source
N N 0.0061 0.0033 'International Tables Vol C Tables 4.2.6.8 and 6.1.1.4'
O O 0.0106 0.0060 'International Tables Vol C Tables 4.2.6.8 and 6.1.1.4'
F F 0.0171 0.0103 'International Tables Vol C Tables 4.2.6.8 and 6.1.1.4'
S S 0.1246 0.1234 'International Tables Vol C Tables 4.2.6.8 and 6.1.1.4'
K K 0.2009 0.2494 'International Tables Vol C Tables 4.2.6.8 and 6.1.1.4'

loop_
_geom_angle_atom_site_label_1
_geom_angle_atom_site_label_2
_geom_angle_atom_site_label_3
_geom_angle
_geom_angle_site_symmetry_1
_geom_angle_site_symmetry_3
O2 K1 O4 112.28(4) 2_465 8_575
O2 K1 O3 94.62(4) 2_465 .
O4 K1 O3 132.52(4) 8_575 .
O2 K1 O1 144.28(4) 2_465 .
O4 K1 O1 69.91(4) 8_575 .
O3 K1 O1 65.83(4) . .
O2 K1 O8 76.72(4) 2_465 4_456
O4 K1 O8 74.21(4) 8_575 4_456
O3 K1 O8 152.49(4) . 4_456
O1 K1 O8 133.75(4) . 4_456
O2 K1 O6 70.94(4) 2_465 7_556
O4 K1 O6 77.91(4) 8_575 7_556
O3 K1 O6 74.99(4) . 7_556
O1 K1 O6 75.06(4) . 7_556
O8 K1 O6 124.41(4) 4_456 7_556
O2 K1 O8 146.21(4) 2_465 8_575
O4 K1 O8 72.76(4) 8_575 8_575
O3 K1 O8 105.90(4) . 8_575
O1 K1 O8 69.51(4) . 8_575
O8 K1 O8 72.70(4) 4_456 8_575
O6 K1 O8 139.85(4) 7_556 8_575
O2 K1 O5 67.95(4) 2_465 2_565
O4 K1 O5 144.12(4) 8_575 2_565
O3 K1 O5 81.49(4) . 2_565
O1 K1 O5 132.17(4) . 2_565
O8 K1 O5 71.04(3) 4_456 2_565
O6 K1 O5 130.20(4) 7_556 2_565
O8 K1 O5 88.52(3) 8_575 2_565
O2 K1 F4 135.34(4) 2_465 8_575
O4 K1 F4 110.12(3) 8_575 8_575
O3 K1 F4 65.53(3) . 8_575
O1 K1 F4 65.40(3) . 8_575
O8 K1 F4 102.30(3) 4_456 8_575
O6 K1 F4 132.43(3) 7_556 8_575
O8 K1 F4 42.78(3) 8_575 8_575
O5 K1 F4 69.69(3) 2_565 8_575
O2 K1 S4 66.99(3) 2_465 4_456
O4 K1 S4 65.40(3) 8_575 4_456
O3 K1 S4 159.87(3) . 4_456
O1 K1 S4 134.06(3) . 4_456
O8 K1 S4 19.65(2) 4_456 4_456
O6 K1 S4 104.78(3) 7_556 4_456
O8 K1 S4 87.37(3) 8_575 4_456
O5 K1 S4 83.84(2) 2_565 4_456
F4 K1 S4 121.47(2) 8_575 4_456
O2 K1 K2 154.07(3) 2_465 8_575
O4 K1 K2 41.79(3) 8_575 8_575
O3 K1 K2 105.38(3) . 8_575
O1 K1 K2 41.98(3) . 8_575
O8 K1 K2 91.79(3) 4_456 8_575
O6 K1 K2 98.14(3) 7_556 8_575
O8 K1 K2 42.10(2) 8_575 8_575
O5 K1 K2 130.51(3) 2_565 8_575
F4 K1 K2 69.44(2) 8_575 8_575
S4 K1 K2 94.624(11) 4_456 8_575
O2 K1 K1 112.73(3) 2_465 5_476
O4 K1 K1 69.32(3) 8_575 5_476
O3 K1 K1 135.48(3) . 5_476
O1 K1 K1 101.49(3) . 5_476
O8 K1 K1 37.18(3) 4_456 5_476
O6 K1 K1 145.87(3) 7_556 5_476
O8 K1 K1 35.52(2) 8_575 5_476
O5 K1 K1 77.64(2) 2_565 5_476
F4 K1 K1 70.427(19) 8_575 5_476
S4 K1 K1 52.975(9) 4_456 5_476
K2 K1 K1 63.216(9) 8_575 5_476
O7 K2 F3 82.49(4) 3_465 8_575
O7 K2 O8 131.64(4) 3_465 .
F3 K2 O8 145.85(4) 8_575 .
O7 K2 O1 158.13(4) 3_465 8_675
F3 K2 O1 75.96(4) 8_575 8_675
O8 K2 O1 70.04(4) . 8_675
O7 K2 O4 113.53(4) 3_465 .
F3 K2 O4 97.34(3) 8_575 .
O8 K2 O4 72.11(4) . .
O1 K2 O4 66.43(4) 8_675 .
O7 K2 O5 65.26(4) 3_465 3_465
F3 K2 O5 131.77(4) 8_575 3_465
O8 K2 O5 75.15(4) . 3_465
O1 K2 O5 128.40(4) 8_675 3_465
O4 K2 O5 67.32(4) . 3_465
O7 K2 N2 123.29(4) 3_465 .
F3 K2 N2 116.02(4) 8_575 .
O8 K2 N2 49.19(4) . .
O1 K2 N2 70.94(4) 8_675 .
O4 K2 N2 115.94(4) . .
O5 K2 N2 111.62(4) 3_465 .
O7 K2 N1 74.27(4) 3_465 .
F3 K2 N1 64.93(4) 8_575 .
O8 K2 N1 119.16(4) . .
O1 K2 N1 93.02(4) 8_675 .
O4 K2 N1 48.30(4) . .
O5 K2 N1 72.12(4) 3_465 .
N2 K2 N1 162.32(4) . .
O7 K2 F1 59.44(3) 3_465 3_565
F3 K2 F1 125.40(3) 8_575 3_565
O8 K2 F1 80.91(3) . 3_565
O1 K2 F1 138.27(3) 8_675 3_565
O4 K2 F1 131.91(3) . 3_565
O5 K2 F1 67.68(3) 3_465 3_565
N2 K2 F1 67.41(3) . 3_565
N1 K2 F1 127.77(4) . 3_565
O7 K2 S4 131.79(3) 3_465 .
F3 K2 S4 135.38(3) 8_575 .
O8 K2 S4 23.06(2) . .
O1 K2 S4 68.76(3) 8_675 .
O4 K2 S4 92.87(3) . .
O5 K2 S4 92.16(3) 3_465 .
N2 K2 S4 26.14(3) . .
N1 K2 S4 141.07(3) . .
F1 K2 S4 72.78(2) 3_565 .
O7 K2 S2 94.75(3) 3_465 .
F3 K2 S2 82.79(2) 8_575 .
O8 K2 S2 93.66(3) . .
O1 K2 S2 79.09(3) 8_675 .
O4 K2 S2 22.42(2) . .
O5 K2 S2 66.27(3) 3_465 .
N2 K2 S2 138.18(3) . .
N1 K2 S2 25.94(3) . .
F1 K2 S2 133.44(2) 3_565 .
S4 K2 S2 115.139(13) . .
O7 K2 S1 145.91(3) 3_465 8_675
F3 K2 S1 66.82(3) 8_575 8_675
O8 K2 S1 79.86(3) . 8_675
O1 K2 S1 20.08(3) 8_675 8_675
O4 K2 S1 85.88(3) . 8_675
O5 K2 S1 147.75(3) 3_465 8_675
N2 K2 S1 63.40(3) . 8_675
N1 K2 S1 103.77(3) . 8_675
F1 K2 S1 127.95(2) 3_565 8_675
S4 K2 S1 70.794(11) . 8_675
S2 K2 S1 95.715(12) . 8_675
O2 S1 O1 117.62(8) . .
O2 S1 F1 104.65(7) . .
O1 S1 F1 104.37(7) . .
O2 S1 N1 108.73(8) . .
O1 S1 N1 116.16(8) . .
F1 S1 N1 103.53(7) . .
O2 S1 K2 73.93(6) . 8_575
O1 S1 K2 43.69(5) . 8_575
F1 S1 K2 118.45(4) . 8_575
N1 S1 K2 136.10(6) . 8_575
O6 S3 O5 119.69(8) . .
O6 S3 F3 105.23(7) . .
O5 S3 F3 103.11(7) . .
O6 S3 N2 108.46(8) . .
O5 S3 N2 115.95(7) . .
F3 S3 N2 102.05(7) . .
O3 S2 O4 119.06(8) . .
O3 S2 F2 104.33(7) . .
O4 S2 F2 105.27(7) . .
O3 S2 N1 117.00(8) . .
O4 S2 N1 106.69(8) . .
F2 S2 N1 102.49(7) . .
O3 S2 K2 145.68(6) . .
O4 S2 K2 50.24(5) . .
F2 S2 K2 109.97(4) . .
N1 S2 K2 56.64(5) . .
O7 S4 O8 118.23(8) . .
O7 S4 F4 104.77(7) . .
O8 S4 F4 103.98(7) . .
O7 S4 N2 116.93(8) . .
O8 S4 N2 107.11(7) . .
F4 S4 N2 104.01(7) . .
O7 S4 K2 140.21(6) . .
O8 S4 K2 51.30(5) . .
F4 S4 K2 114.99(4) . .
N2 S4 K2 55.83(5) . .
O7 S4 K1 76.56(5) . 4_446
O8 S4 K1 42.06(5) . 4_446
F4 S4 K1 123.02(5) . 4_446
N2 S4 K1 126.53(6) . 4_446
K2 S4 K1 80.448(11) . 4_446
S1 O2 K1 171.61(9) . 2_464
S4 F4 K1 94.53(5) . 8_675
S3 F3 K2 171.46(6) . 8_675
S1 F1 K2 130.40(6) . 3_465
S2 O3 K1 142.19(8) . .
S4 O7 K2 145.34(8) . 3_565
S4 O8 K1 118.29(7) . 4_446
S4 O8 K2 105.65(6) . .
K1 O8 K2 110.85(4) 4_446 .
S4 O8 K1 118.17(7) . 8_675
K1 O8 K1 107.30(4) 4_446 8_675
K2 O8 K1 93.69(4) . 8_675
S2 O4 K1 146.58(8) . 8_675
S2 O4 K2 107.34(6) . .
K1 O4 K2 99.39(4) 8_675 .
S1 O1 K1 140.14(7) . .
S1 O1 K2 116.23(7) . 8_575
K1 O1 K2 97.50(4) . 8_575
S3 O6 K1 140.75(8) . 7
S1 N1 S2 123.79(9) . .
S1 N1 K2 138.69(8) . .
S2 N1 K2 97.41(6) . .
S3 O5 K2 138.58(7) . 3_565
S3 O5 K1 117.52(7) . 2_564
K2 O5 K1 102.28(4) 3_565 2_564
S4 N2 S3 123.68(9) . .
S4 N2 K2 98.03(6) . .
S3 N2 K2 138.25(8) . .

loop_
_geom_bond_atom_site_label_1
_geom_bond_atom_site_label_2
_geom_bond_distance
_geom_bond_site_symmetry_2
K1 O2 2.6590(13) 2_465
K1 O4 2.7008(13) 8_575
K1 O3 2.7112(13) .
K1 O1 2.7856(13) .
K1 O8 2.8556(13) 4_456
K1 O6 2.8562(13) 7_556
K1 O8 2.9705(13) 8_575
K1 O5 3.1530(13) 2_565
K1 F4 3.4079(12) 8_575
K1 S4 3.7533(5) 4_456
K1 K2 4.2511(5) 8_575
K1 K1 4.6928(7) 5_476
K2 O7 2.6391(13) 3_465
K2 F3 2.7716(11) 8_575
K2 O8 2.8558(13) .
K2 O1 2.8681(13) 8_675
K2 O4 2.8717(13) .
K2 O5 2.8824(13) 3_465
K2 N2 2.9443(14) .
K2 N1 3.0035(14) .
K2 F1 3.3618(12) 3_565
K2 S4 3.5238(5) .
K2 S2 3.5659(5) .
K2 S1 3.7243(5) 8_675
S1 O2 1.4193(13) .
S1 O1 1.4252(13) .
S1 F1 1.5649(11) .
S1 N1 1.5656(14) .
S1 K2 3.7243(5) 8_575
S3 O6 1.4140(13) .
S3 O5 1.4276(13) .
S3 F3 1.5776(11) .
S3 N2 1.5802(14) .
S2 O3 1.4216(13) .
S2 O4 1.4247(12) .
S2 F2 1.5557(10) .
S2 N1 1.5732(14) .
S4 O7 1.4178(12) .
S4 O8 1.4331(12) .
S4 F4 1.5627(11) .
S4 N2 1.5680(15) .
S4 K1 3.7533(5) 4_446
O2 K1 2.6590(13) 2_464
F4 K1 3.4079(12) 8_675
F3 K2 2.7716(11) 8_675
F1 K2 3.3618(12) 3_465
O7 K2 2.6391(13) 3_565
O8 K1 2.8556(13) 4_446
O8 K1 2.9705(13) 8_675
O4 K1 2.7008(13) 8_675
O1 K2 2.8681(13) 8_575
O6 K1 2.8562(13) 7
O5 K2 2.8824(13) 3_565
O5 K1 3.1530(13) 2_564

loop_
_geom_torsion_atom_site_label_1
_geom_torsion_atom_site_label_2
_geom_torsion_atom_site_label_3
_geom_torsion_atom_site_label_4
_geom_torsion
_geom_torsion_site_symmetry_1
_geom_torsion_site_symmetry_4
O7 K2 S2 O3 -127.54(10) 3_465 .
F3 K2 S2 O3 -45.75(10) 8_575 .
O8 K2 S2 O3 100.12(10) . .
O1 K2 S2 O3 31.27(10) 8_675 .
O4 K2 S2 O3 84.37(12) . .
O5 K2 S2 O3 172.15(10) 3_465 .
N2 K2 S2 O3 75.70(11) . .
N1 K2 S2 O3 -89.99(12) . .
F1 K2 S2 O3 -178.94(10) 3_565 .
S4 K2 S2 O3 91.40(10) . .
S1 K2 S2 O3 19.96(10) 8_675 .
O7 K2 S2 O4 148.09(7) 3_465 .
F3 K2 S2 O4 -130.11(7) 8_575 .
O8 K2 S2 O4 15.76(7) . .
O1 K2 S2 O4 -53.10(7) 8_675 .
O5 K2 S2 O4 87.78(7) 3_465 .
N2 K2 S2 O4 -8.67(8) . .
N1 K2 S2 O4 -174.35(10) . .
F1 K2 S2 O4 96.70(7) 3_565 .
S4 K2 S2 O4 7.04(7) . .
S1 K2 S2 O4 -64.41(7) 8_675 .
O7 K2 S2 F2 54.53(5) 3_465 .
F3 K2 S2 F2 136.32(5) 8_575 .
O8 K2 S2 F2 -77.80(5) . .
O1 K2 S2 F2 -146.66(5) 8_675 .
O4 K2 S2 F2 -93.56(8) . .
O5 K2 S2 F2 -5.78(5) 3_465 .
N2 K2 S2 F2 -102.23(6) . .
N1 K2 S2 F2 92.08(8) . .
F1 K2 S2 F2 3.13(6) 3_565 .
S4 K2 S2 F2 -86.52(5) . .
S1 K2 S2 F2 -157.97(5) 8_675 .
O7 K2 S2 N1 -37.56(7) 3_465 .
F3 K2 S2 N1 44.24(7) 8_575 .
O8 K2 S2 N1 -169.89(7) . .
O1 K2 S2 N1 121.25(7) 8_675 .
O4 K2 S2 N1 174.35(10) . .
O5 K2 S2 N1 -97.87(7) 3_465 .
N2 K2 S2 N1 165.68(8) . .
F1 K2 S2 N1 -88.95(7) 3_565 .
S4 K2 S2 N1 -178.61(6) . .
S1 K2 S2 N1 109.95(6) 8_675 .
O7 K2 S4 O7 -10.96(12) 3_465 .
F3 K2 S4 O7 -141.98(9) 8_575 .
O8 K2 S4 O7 89.15(11) . .
O1 K2 S4 O7 177.88(9) 8_675 .
O4 K2 S4 O7 114.55(9) . .
O5 K2 S4 O7 47.16(9) 3_465 .
N2 K2 S4 O7 -92.32(11) . .
N1 K2 S4 O7 110.90(10) . .
F1 K2 S4 O7 -18.65(9) 3_565 .
S2 K2 S4 O7 111.87(9) . .
S1 K2 S4 O7 -160.82(9) 8_675 .
O7 K2 S4 O8 -100.10(8) 3_465 .
F3 K2 S4 O8 128.88(8) 8_575 .
O1 K2 S4 O8 88.73(7) 8_675 .
O4 K2 S4 O8 25.41(7) . .
O5 K2 S4 O8 -41.98(7) 3_465 .
N2 K2 S4 O8 178.54(10) . .
N1 K2 S4 O8 21.76(8) . .
F1 K2 S4 O8 -107.80(7) 3_565 .
S2 K2 S4 O8 22.73(7) . .
S1 K2 S4 O8 110.03(7) 8_675 .
O7 K2 S4 F4 171.73(6) 3_465 .
F3 K2 S4 F4 40.71(6) 8_575 .
O8 K2 S4 F4 -88.17(8) . .
O1 K2 S4 F4 0.56(6) 8_675 .
O4 K2 S4 F4 -62.76(6) . .
O5 K2 S4 F4 -130.15(6) 3_465 .
N2 K2 S4 F4 90.37(8) . .
N1 K2 S4 F4 -66.41(7) . .
F1 K2 S4 F4 164.03(5) 3_565 .
S2 K2 S4 F4 -65.44(5) . .
S1 K2 S4 F4 21.87(5) 8_675 .
O7 K2 S4 N2 81.36(8) 3_465 .
F3 K2 S4 N2 -49.66(7) 8_575 .
O8 K2 S4 N2 -178.54(10) . .
O1 K2 S4 N2 -89.80(7) 8_675 .
O4 K2 S4 N2 -153.13(7) . .
O5 K2 S4 N2 139.48(7) 3_465 .
N1 K2 S4 N2 -156.78(8) . .
F1 K2 S4 N2 73.66(7) 3_565 .
S2 K2 S4 N2 -155.81(7) . .
S1 K2 S4 N2 -68.50(7) 8_675 .
O7 K2 S4 K1 -66.19(4) 3_465 4_446
F3 K2 S4 K1 162.79(4) 8_575 4_446
O8 K2 S4 K1 33.92(7) . 4_446
O1 K2 S4 K1 122.65(3) 8_675 4_446
O4 K2 S4 K1 59.32(3) . 4_446
O5 K2 S4 K1 -8.07(3) 3_465 4_446
N2 K2 S4 K1 -147.55(7) . 4_446
N1 K2 S4 K1 55.67(5) . 4_446
F1 K2 S4 K1 -73.88(2) 3_565 4_446
S2 K2 S4 K1 56.643(14) . 4_446
S1 K2 S4 K1 143.950(12) 8_675 4_446
O1 S1 O2 K1 -123.5(6) . 2_464
F1 S1 O2 K1 -8.3(6) . 2_464
N1 S1 O2 K1 101.9(6) . 2_464
K2 S1 O2 K1 -124.2(6) 8_575 2_464
O7 S4 F4 K1 -130.85(6) . 8_675
O8 S4 F4 K1 -6.12(6) . 8_675
N2 S4 F4 K1 105.88(6) . 8_675
K2 S4 F4 K1 47.38(4) . 8_675
K1 S4 F4 K1 -47.47(5) 4_446 8_675
O6 S3 F3 K2 -46.0(5) . 8_675
O5 S3 F3 K2 80.2(5) . 8_675
N2 S3 F3 K2 -159.1(4) . 8_675
O2 S1 F1 K2 15.45(9) . 3_465
O1 S1 F1 K2 139.61(7) . 3_465
N1 S1 F1 K2 -98.40(8) . 3_465
K2 S1 F1 K2 94.86(7) 8_575 3_465
O4 S2 O3 K1 124.13(12) . .
F2 S2 O3 K1 -118.95(12) . .
N1 S2 O3 K1 -6.56(17) . .
K2 S2 O3 K1 63.06(17) . .
O2 K1 O3 S2 171.50(13) 2_465 .
O4 K1 O3 S2 45.33(16) 8_575 .
O1 K1 O3 S2 22.58(12) . .
O8 K1 O3 S2 -118.60(13) 4_456 .
O6 K1 O3 S2 102.66(13) 7_556 .
O8 K1 O3 S2 -35.63(14) 8_575 .
O5 K1 O3 S2 -121.63(13) 2_565 .
F4 K1 O3 S2 -50.15(13) 8_575 .
S4 K1 O3 S2 -165.29(7) 4_456 .
K2 K1 O3 S2 8.16(14) 8_575 .
K1 K1 O3 S2 -59.08(15) 5_476 .
O8 S4 O7 K2 140.72(12) . 3_565
F4 S4 O7 K2 -104.13(14) . 3_565
N2 S4 O7 K2 10.37(17) . 3_565
K2 S4 O7 K2 78.38(16) . 3_565
K1 S4 O7 K2 134.78(14) 4_446 3_565
O7 S4 O8 K1 -8.64(11) . 4_446
F4 S4 O8 K1 -124.22(7) . 4_446
N2 S4 O8 K1 126.05(8) . 4_446
K2 S4 O8 K1 124.78(9) . 4_446
O7 S4 O8 K2 -133.42(7) . .
F4 S4 O8 K2 111.00(6) . .
N2 S4 O8 K2 1.27(8) . .
K1 S4 O8 K2 -124.78(9) 4_446 .
O7 S4 O8 K1 123.53(8) . 8_675
F4 S4 O8 K1 7.95(8) . 8_675
N2 S4 O8 K1 -101.78(8) . 8_675
K2 S4 O8 K1 -103.05(7) . 8_675
K1 S4 O8 K1 132.17(10) 4_446 8_675
O7 K2 O8 S4 100.85(7) 3_465 .
F3 K2 O8 S4 -76.93(9) 8_575 .
O1 K2 O8 S4 -82.49(7) 8_675 .
O4 K2 O8 S4 -153.24(7) . .
O5 K2 O8 S4 136.25(7) 3_465 .
N2 K2 O8 S4 -0.85(6) . .
N1 K2 O8 S4 -164.53(6) . .
F1 K2 O8 S4 67.08(6) 3_565 .
S2 K2 O8 S4 -159.48(6) . .
S1 K2 O8 S4 -64.33(6) 8_675 .
O7 K2 O8 K1 -28.45(7) 3_465 4_446
F3 K2 O8 K1 153.77(5) 8_575 4_446
O1 K2 O8 K1 148.22(5) 8_675 4_446
O4 K2 O8 K1 77.47(5) . 4_446
O5 K2 O8 K1 6.96(4) 3_465 4_446
N2 K2 O8 K1 -130.15(7) . 4_446
N1 K2 O8 K1 66.17(6) . 4_446
F1 K2 O8 K1 -62.22(4) 3_565 4_446
S4 K2 O8 K1 -129.30(9) . 4_446
S2 K2 O8 K1 71.22(4) . 4_446
S1 K2 O8 K1 166.38(4) 8_675 4_446
O7 K2 O8 K1 -138.53(4) 3_465 8_675
F3 K2 O8 K1 43.69(7) 8_575 8_675
O1 K2 O8 K1 38.13(3) 8_675 8_675
O4 K2 O8 K1 -32.62(3) . 8_675
O5 K2 O8 K1 -103.13(4) 3_465 8_675
N2 K2 O8 K1 119.77(6) . 8_675
N1 K2 O8 K1 -43.91(5) . 8_675
F1 K2 O8 K1 -172.30(4) 3_565 8_675
S4 K2 O8 K1 120.62(8) . 8_675
S2 K2 O8 K1 -38.86(3) . 8_675
S1 K2 O8 K1 56.30(3) 8_675 8_675
O3 S2 O4 K1 1.52(17) . 8_675
F2 S2 O4 K1 -114.92(13) . 8_675
N1 S2 O4 K1 136.66(13) . 8_675
K2 S2 O4 K1 141.59(16) . 8_675
O3 S2 O4 K2 -140.07(7) . .
F2 S2 O4 K2 103.50(6) . .
N1 S2 O4 K2 -4.92(8) . .
O7 K2 O4 S2 -35.07(8) 3_465 .
F3 K2 O4 S2 49.91(7) 8_575 .
O8 K2 O4 S2 -163.45(8) . .
O1 K2 O4 S2 121.05(7) 8_675 .
O5 K2 O4 S2 -82.48(7) 3_465 .
N2 K2 O4 S2 173.58(6) . .
N1 K2 O4 S2 3.30(6) . .
F1 K2 O4 S2 -104.32(7) 3_565 .
S4 K2 O4 S2 -173.62(6) . .
S1 K2 O4 S2 115.88(6) 8_675 .
O7 K2 O4 K1 165.23(4) 3_465 8_675
F3 K2 O4 K1 -109.80(4) 8_575 8_675
O8 K2 O4 K1 36.84(4) . 8_675
O1 K2 O4 K1 -38.65(4) 8_675 8_675
O5 K2 O4 K1 117.81(5) 3_465 8_675
N2 K2 O4 K1 13.88(5) . 8_675
N1 K2 O4 K1 -156.40(6) . 8_675
F1 K2 O4 K1 95.98(5) 3_565 8_675
S4 K2 O4 K1 26.67(3) . 8_675
S2 K2 O4 K1 -159.70(9) . 8_675
S1 K2 O4 K1 -43.83(3) 8_675 8_675
O2 S1 O1 K1 -145.79(10) . .
F1 S1 O1 K1 98.83(12) . .
N1 S1 O1 K1 -14.44(15) . .
K2 S1 O1 K1 -144.83(16) 8_575 .
O2 S1 O1 K2 -0.96(11) . 8_575
F1 S1 O1 K2 -116.34(7) . 8_575
N1 S1 O1 K2 130.39(7) . 8_575
O2 K1 O1 S1 -72.16(15) 2_465 .
O4 K1 O1 S1 -172.71(13) 8_575 .
O3 K1 O1 S1 -10.38(11) . .
O8 K1 O1 S1 145.98(10) 4_456 .
O6 K1 O1 S1 -90.36(12) 7_556 .
O8 K1 O1 S1 108.85(13) 8_575 .
O5 K1 O1 S1 40.91(14) 2_565 .
F4 K1 O1 S1 62.53(12) 8_575 .
S4 K1 O1 S1 173.38(9) 4_456 .
K2 K1 O1 S1 148.59(15) 8_575 .
K1 K1 O1 S1 124.56(12) 5_476 .
O2 K1 O1 K2 139.25(6) 2_465 8_575
O4 K1 O1 K2 38.70(4) 8_575 8_575
O3 K1 O1 K2 -158.97(5) . 8_575
O8 K1 O1 K2 -2.61(7) 4_456 8_575
O6 K1 O1 K2 121.05(4) 7_556 8_575
O8 K1 O1 K2 -39.75(4) 8_575 8_575
O5 K1 O1 K2 -107.68(5) 2_565 8_575
F4 K1 O1 K2 -86.06(4) 8_575 8_575
S4 K1 O1 K2 24.79(6) 4_456 8_575
K1 K1 O1 K2 -24.03(4) 5_476 8_575
O5 S3 O6 K1 -156.66(10) . 7
F3 S3 O6 K1 -41.45(13) . 7
N2 S3 O6 K1 67.16(13) . 7
O2 S1 N1 S2 -179.94(10) . .
O1 S1 N1 S2 44.67(14) . .
F1 S1 N1 S2 -69.07(11) . .
K2 S1 N1 S2 94.02(11) 8_575 .
O2 S1 N1 K2 4.75(14) . .
O1 S1 N1 K2 -130.64(11) . .
F1 S1 N1 K2 115.62(11) . .
K2 S1 N1 K2 -81.29(12) 8_575 .
O3 S2 N1 S1 -36.14(14) . .
O4 S2 N1 S1 -172.35(10) . .
F2 S2 N1 S1 77.28(11) . .
K2 S2 N1 S1 -176.88(13) . .
O3 S2 N1 K2 140.74(7) . .
O4 S2 N1 K2 4.53(8) . .
F2 S2 N1 K2 -105.84(6) . .
O7 K2 N1 S1 -43.06(11) 3_465 .
F3 K2 N1 S1 45.90(11) 8_575 .
O8 K2 N1 S1 -172.36(10) . .
O1 K2 N1 S1 118.87(11) 8_675 .
O4 K2 N1 S1 173.19(14) . .
O5 K2 N1 S1 -111.59(12) 3_465 .
N2 K2 N1 S1 143.18(12) . .
F1 K2 N1 S1 -70.62(12) 3_565 .
S4 K2 N1 S1 178.07(8) . .
S2 K2 N1 S1 176.07(17) . .
S1 K2 N1 S1 101.70(11) 8_675 .
O7 K2 N1 S2 140.87(7) 3_465 .
F3 K2 N1 S2 -130.17(7) 8_575 .
O8 K2 N1 S2 11.57(8) . .
O1 K2 N1 S2 -57.20(6) 8_675 .
O4 K2 N1 S2 -2.88(5) . .
O5 K2 N1 S2 72.34(6) 3_465 .
N2 K2 N1 S2 -32.89(17) . .
F1 K2 N1 S2 113.31(6) 3_565 .
S4 K2 N1 S2 2.01(9) . .
S1 K2 N1 S2 -74.37(6) 8_675 .
O6 S3 O5 K2 -132.48(10) . 3_565
F3 S3 O5 K2 111.20(10) . 3_565
N2 S3 O5 K2 0.60(14) . 3_565
O6 S3 O5 K1 65.20(10) . 2_564
F3 S3 O5 K1 -51.12(8) . 2_564
N2 S3 O5 K1 -161.72(7) . 2_564
O7 S4 N2 S3 -43.85(14) . .
O8 S4 N2 S3 -179.21(10) . .
F4 S4 N2 S3 71.08(12) . .
K2 S4 N2 S3 -178.02(14) . .
K1 S4 N2 S3 -136.83(8) 4_446 .
O7 S4 N2 K2 134.17(7) . .
O8 S4 N2 K2 -1.19(8) . .
F4 S4 N2 K2 -110.90(6) . .
K1 S4 N2 K2 41.19(7) 4_446 .
O6 S3 N2 S4 175.45(10) . .
O5 S3 N2 S4 37.43(14) . .
F3 S3 N2 S4 -73.79(11) . .
O6 S3 N2 K2 -1.60(14) . .
O5 S3 N2 K2 -139.62(10) . .
F3 S3 N2 K2 109.16(11) . .
O7 K2 N2 S4 -118.14(6) 3_465 .
F3 K2 N2 S4 143.43(6) 8_575 .
O8 K2 N2 S4 0.76(5) . .
O1 K2 N2 S4 80.45(6) 8_675 .
O4 K2 N2 S4 30.13(8) . .
O5 K2 N2 S4 -44.30(7) 3_465 .
N1 K2 N2 S4 54.67(16) . .
F1 K2 N2 S4 -96.89(6) 3_565 .
S2 K2 N2 S4 33.80(9) . .
S1 K2 N2 S4 100.68(6) 8_675 .
O7 K2 N2 S3 59.38(13) 3_465 .
F3 K2 N2 S3 -39.04(13) 8_575 .
O8 K2 N2 S3 178.28(14) . .
O1 K2 N2 S3 -102.02(12) 8_675 .
O4 K2 N2 S3 -152.35(10) . .
O5 K2 N2 S3 133.22(11) 3_465 .
N1 K2 N2 S3 -127.81(14) . .
F1 K2 N2 S3 80.63(11) 3_565 .
S4 K2 N2 S3 177.52(17) . .
S2 K2 N2 S3 -148.68(9) . .
S1 K2 N2 S3 -81.80(11) 8_675 .
